data_4512527
loop_
_publ_author_name
Pratibha,
'Verma, Sandeep'

_publ_section_title
;
 Imine Component Based Modified Adenine Nucleobase--Metal Frameworks
;
_journal_issue 1
_journal_name_full 'Crystal Growth &amp; Design'
_journal_page_first 510
_journal_paper_doi 10.1021/cg5016498
_journal_volume 15
_journal_year 2015
_chemical_formula_sum 'C15 H19 Cu N7 O6'
_chemical_formula_weight 456.91
_chemical_name_systematic
;
 ?
;
_space_group_IT_number 61
_symmetry_cell_setting orthorhombic
_symmetry_space_group_name_Hall '-P 2ac 2ab'
_symmetry_space_group_name_H-M 'P b c a'
_atom_sites_solution_hydrogens geom
_atom_sites_solution_primary direct
_atom_sites_solution_secondary difmap
_audit_creation_method SHELXL-97
_cell_angle_alpha 90.00
_cell_angle_beta 90.00
_cell_angle_gamma 90.00
_cell_formula_units_Z 8
_cell_length_a 13.0605(9)
_cell_length_b 16.4911(12)
_cell_length_c 16.6975(11)
_cell_measurement_reflns_used 3524
_cell_measurement_temperature 100(2)
_cell_measurement_theta_max 25.99
_cell_measurement_theta_min 2.33
_cell_volume 3596.3(4)
_computing_structure_refinement 'SHELXL-97 (Sheldrick, 1997)'
_diffrn_ambient_temperature 100(2)
_diffrn_measured_fraction_theta_full 0.998
_diffrn_measured_fraction_theta_max 0.998
_diffrn_measurement_device_type 'Bruker D8 Advance diffractometer'
_diffrn_measurement_method \q/2\q
_diffrn_radiation_monochromator graphite
_diffrn_radiation_source 'fine-focus sealed tube'
_diffrn_radiation_type MoK\a
_diffrn_radiation_wavelength 0.71073
_diffrn_reflns_av_R_equivalents 0.0900
_diffrn_reflns_av_sigmaI/netI 0.0571
_diffrn_reflns_limit_h_max 16
_diffrn_reflns_limit_h_min -16
_diffrn_reflns_limit_k_max 17
_diffrn_reflns_limit_k_min -20
_diffrn_reflns_limit_l_max 20
_diffrn_reflns_limit_l_min -15
_diffrn_reflns_number 24654
_diffrn_reflns_theta_full 25.99
_diffrn_reflns_theta_max 25.99
_diffrn_reflns_theta_min 2.33
_exptl_absorpt_coefficient_mu 1.267
_exptl_absorpt_correction_T_max 0.7857
_exptl_absorpt_correction_T_min 0.7593
_exptl_absorpt_correction_type psi-scan
_exptl_absorpt_process_details '(North et al., 1968)'
_exptl_crystal_colour Green
_exptl_crystal_density_diffrn 1.688
_exptl_crystal_density_method 'not measured'
_exptl_crystal_description Needleshape
_exptl_crystal_F_000 1880
_exptl_crystal_size_max 0.23
_exptl_crystal_size_mid 0.21
_exptl_crystal_size_min 0.20
_refine_diff_density_max 1.823
_refine_diff_density_min -0.931
_refine_diff_density_rms 0.245
_refine_ls_extinction_method none
_refine_ls_goodness_of_fit_ref 1.077
_refine_ls_hydrogen_treatment mixed
_refine_ls_matrix_type full
_refine_ls_number_parameters 278
_refine_ls_number_reflns 3524
_refine_ls_number_restraints 4
_refine_ls_restrained_S_all 1.078
_refine_ls_R_factor_all 0.0867
_refine_ls_R_factor_gt 0.0503
_refine_ls_shift/su_max 0.000
_refine_ls_shift/su_mean 0.000
_refine_ls_structure_factor_coef Fsqd
_refine_ls_weighting_details 'calc w=1/[\s^2^(Fo^2^)+(0.0890P)^2^+4.3811P] where P=(Fo^2^+2Fc^2^)/3'
_refine_ls_weighting_scheme calc
_refine_ls_wR_factor_gt 0.1284
_refine_ls_wR_factor_ref 0.1583
_reflns_number_gt 2496
_reflns_number_total 3524
_reflns_threshold_expression >2sigma(I)
_cod_data_source_file cg5016498_si_002.cif
_cod_data_source_block Complex4
_cod_depositor_comments
;
The following automatic conversions were performed:

'_symmetry_cell_setting' value 'Orthorhombic' changed to
'orthorhombic' according to
/home/saulius/struct/COD-crude-data--automatic-downloads/rss-feeds/ACS/lib/dictionaries/cif_core.dic
dictionary named 'cif_core.dic' version 2.4.2 from 2011-04-26.

Automatic conversion script
Id: cif_fix_values 2935 2014-11-11 08:27:57Z andrius 

 Adding full bibliography for 4512523--4512528.cif.
;
_cod_original_sg_symbol_H-M 'P bca'
_cod_database_code 4512527

loop_
_symmetry_equiv_pos_as_xyz
'x, y, z'
'x+1/2, -y+1/2, -z'
'-x, y+1/2, -z+1/2'
'-x+1/2, -y, z+1/2'
'-x, -y, -z'
'-x-1/2, y-1/2, z'
'x, -y-1/2, z-1/2'
'x-1/2, y, -z-1/2'

loop_
_atom_site_label
_atom_site_type_symbol
_atom_site_fract_x
_atom_site_fract_y
_atom_site_fract_z
_atom_site_U_iso_or_equiv
_atom_site_adp_type
_atom_site_occupancy
_atom_site_symmetry_multiplicity
_atom_site_calc_flag
_atom_site_refinement_flags
Cu1 Cu 0.40787(4) 0.19694(3) 0.35583(3) 0.01030(19) Uani 1 1 d .
O1A O 0.3920(2) 0.0808(2) 0.35470(17) 0.0124(7) Uani 1 1 d .
O1N O 0.3927(2) 0.3182(2) 0.37498(19) 0.0157(8) Uani 1 1 d .
O1M O 0.7832(3) 0.0233(3) 0.2804(2) 0.0368(11) Uani 1 1 d .
H3 H 0.8209 0.0411 0.2437 0.055 Uiso 1 1 calc R
N3A N -0.0010(3) 0.2077(2) 0.2734(2) 0.0118(9) Uani 1 1 d .
N7A N 0.2707(3) 0.2068(2) 0.3027(2) 0.0110(8) Uani 1 1 d .
N9A N 0.1575(2) 0.2649(2) 0.2202(2) 0.0114(8) Uani 1 1 d .
N1A N 0.0293(3) 0.1241(2) 0.3899(2) 0.0134(9) Uani 1 1 d .
N6A N 0.1907(3) 0.0914(3) 0.4364(2) 0.0149(9) Uani 1 1 d .
N12A N 0.5434(3) 0.1940(2) 0.4056(2) 0.0109(8) Uani 1 1 d .
N1N N 0.3377(3) 0.3263(3) 0.4392(2) 0.0173(9) Uani 1 1 d .
O3N O 0.3025(3) 0.3935(2) 0.4542(2) 0.0322(10) Uani 1 1 d .
O2N O 0.3224(3) 0.2657(2) 0.4808(2) 0.0261(9) Uani 1 1 d .
C8A C 0.2573(3) 0.2566(3) 0.2420(3) 0.0130(10) Uani 1 1 d .
H8A H 0.3119 0.2841 0.2160 0.016 Uiso 1 1 calc R
C4A C 0.1020(3) 0.2171(3) 0.2721(2) 0.0106(10) Uani 1 1 d .
C2A C -0.0288(3) 0.1606(3) 0.3352(3) 0.0141(10) Uani 1 1 d .
H2A H -0.1004 0.1520 0.3407 0.017 Uiso 1 1 calc R
C6A C 0.1331(3) 0.1310(3) 0.3846(2) 0.0131(10) Uani 1 1 d .
C5A C 0.1716(3) 0.1819(3) 0.3234(3) 0.0107(10) Uani 1 1 d .
C10A C 0.6169(3) 0.3176(3) 0.3431(3) 0.0136(10) Uani 1 1 d .
H9AA H 0.5515 0.3418 0.3250 0.016 Uiso 1 1 calc R
H9AB H 0.6658 0.3622 0.3534 0.016 Uiso 1 1 calc R
C15A C 0.4599(3) 0.0255(3) 0.3780(2) 0.0117(10) Uani 1 1 d .
C16A C 0.4348(3) -0.0566(3) 0.3715(3) 0.0183(11) Uani 1 1 d .
H14A H 0.3704 -0.0716 0.3495 0.022 Uiso 1 1 calc R
C17A C 0.5018(4) -0.1166(3) 0.3962(3) 0.0194(11) Uani 1 1 d .
H16A H 0.4826 -0.1720 0.3916 0.023 Uiso 1 1 calc R
C18A C 0.5976(3) -0.0963(3) 0.4279(3) 0.0204(11) Uani 1 1 d .
H17A H 0.6441 -0.1373 0.4445 0.025 Uiso 1 1 calc R
C19A C 0.6229(3) -0.0162(3) 0.4346(3) 0.0173(11) Uani 1 1 d .
H18A H 0.6878 -0.0021 0.4563 0.021 Uiso 1 1 calc R
C14A C 0.5563(3) 0.0461(3) 0.4105(3) 0.0138(10) Uani 1 1 d .
C13A C 0.5920(3) 0.1274(3) 0.4218(2) 0.0143(10) Uani 1 1 d .
H11A H 0.6587 0.1333 0.4437 0.017 Uiso 1 1 calc R
C11A C 0.5988(3) 0.2702(3) 0.4209(3) 0.0145(10) Uani 1 1 d .
H10A H 0.6656 0.2578 0.4462 0.017 Uiso 1 1 calc R
H10B H 0.5588 0.3040 0.4585 0.017 Uiso 1 1 calc R
C1M C 0.6864(6) -0.0195(5) 0.2425(4) 0.066(2) Uani 1 1 d .
H15A H 0.7011 -0.0341 0.1868 0.099 Uiso 1 1 calc R
H15B H 0.6279 0.0177 0.2442 0.099 Uiso 1 1 calc R
H15C H 0.6702 -0.0686 0.2731 0.099 Uiso 1 1 calc R
OW O -0.1037(3) -0.0143(2) 0.4235(2) 0.0283(9) Uani 1 1 d D
H6AA H 0.165(5) 0.063(4) 0.468(4) 0.042 Uiso 1 1 d .
H6AB H -0.095(4) 0.0384(12) 0.428(4) 0.042 Uiso 1 1 d D
HW1 H -0.043(2) -0.027(3) 0.437(4) 0.06(2) Uiso 1 1 d D
H1 H 0.257(4) 0.089(3) 0.430(2) 0.006(11) Uiso 1 1 d .

loop_
_atom_site_aniso_label
_atom_site_aniso_U_11
_atom_site_aniso_U_22
_atom_site_aniso_U_33
_atom_site_aniso_U_23
_atom_site_aniso_U_13
_atom_site_aniso_U_12
Cu1 0.0068(3) 0.0119(4) 0.0122(3) -0.0001(2) -0.00151(19) 0.0006(2)
O1A 0.0082(15) 0.013(2) 0.0162(16) 0.0007(13) -0.0032(11) -0.0016(12)
O1N 0.0121(16) 0.017(2) 0.0182(17) -0.0017(13) 0.0058(12) 0.0003(13)
O1M 0.035(2) 0.047(3) 0.028(2) 0.008(2) 0.0080(17) -0.0092(19)
N3A 0.0085(18) 0.014(3) 0.0129(19) 0.0017(16) 0.0005(13) 0.0004(15)
N7A 0.0071(17) 0.014(3) 0.0118(18) 0.0014(15) -0.0014(13) -0.0009(15)
N9A 0.0094(18) 0.013(2) 0.0115(18) 0.0047(16) -0.0020(13) -0.0013(15)
N1A 0.0103(18) 0.015(3) 0.0151(19) 0.0020(16) 0.0019(14) -0.0026(15)
N6A 0.010(2) 0.020(3) 0.015(2) 0.0079(17) 0.0012(15) 0.0010(17)
N12A 0.0074(17) 0.017(2) 0.0082(18) -0.0019(16) 0.0003(13) -0.0012(16)
N1N 0.0109(19) 0.021(3) 0.020(2) -0.0066(18) 0.0002(15) 0.0001(17)
O3N 0.035(2) 0.017(2) 0.045(2) -0.0081(18) 0.0157(17) 0.0086(17)
O2N 0.0294(19) 0.024(3) 0.0246(19) 0.0093(17) 0.0119(15) 0.0013(17)
C8A 0.006(2) 0.016(3) 0.017(2) 0.0017(19) -0.0001(16) -0.0010(18)
C4A 0.010(2) 0.011(3) 0.011(2) -0.0024(17) -0.0010(16) 0.0015(17)
C2A 0.006(2) 0.020(3) 0.016(2) -0.0015(19) -0.0001(16) 0.0009(18)
C6A 0.011(2) 0.018(3) 0.009(2) -0.0025(19) 0.0014(16) 0.0002(19)
C5A 0.010(2) 0.011(3) 0.012(2) -0.0020(18) 0.0012(16) 0.0031(18)
C10A 0.009(2) 0.009(3) 0.023(3) -0.0084(19) 0.0020(17) -0.0007(17)
C15A 0.014(2) 0.014(3) 0.007(2) 0.0013(18) -0.0004(16) -0.0003(18)
C16A 0.017(2) 0.022(3) 0.015(2) -0.001(2) -0.0019(17) 0.000(2)
C17A 0.029(3) 0.015(3) 0.014(2) 0.000(2) 0.0034(19) 0.004(2)
C18A 0.024(3) 0.024(3) 0.012(2) 0.001(2) -0.0006(18) 0.011(2)
C19A 0.016(2) 0.025(3) 0.011(2) 0.001(2) -0.0022(17) 0.003(2)
C14A 0.012(2) 0.020(3) 0.010(2) 0.0000(19) 0.0024(16) 0.0030(19)
C13A 0.011(2) 0.023(3) 0.009(2) 0.0023(19) -0.0015(16) 0.002(2)
C11A 0.011(2) 0.018(3) 0.015(2) -0.0053(19) -0.0025(17) -0.0002(19)
C1M 0.118(7) 0.045(6) 0.035(4) 0.011(3) 0.030(4) 0.015(5)
OW 0.038(2) 0.018(2) 0.029(2) 0.0015(17) 0.0079(17) -0.0079(17)

loop_
_atom_type_symbol
_atom_type_description
_atom_type_scat_dispersion_real
_atom_type_scat_dispersion_imag
_atom_type_scat_source
C C 0.0033 0.0016 'International Tables Vol C Tables 4.2.6.8 and 6.1.1.4'
H H 0.0000 0.0000 'International Tables Vol C Tables 4.2.6.8 and 6.1.1.4'
N N 0.0061 0.0033 'International Tables Vol C Tables 4.2.6.8 and 6.1.1.4'
O O 0.0106 0.0060 'International Tables Vol C Tables 4.2.6.8 and 6.1.1.4'
Cu Cu 0.3201 1.2651 'International Tables Vol C Tables 4.2.6.8 and 6.1.1.4'

loop_
_geom_angle_atom_site_label_1
_geom_angle_atom_site_label_2
_geom_angle_atom_site_label_3
_geom_angle
_geom_angle_site_symmetry_1
_geom_angle_site_symmetry_3
O1A Cu1 N12A 94.40(14) . .
O1A Cu1 N7A 88.87(14) . .
N12A Cu1 N7A 176.56(16) . .
O1A Cu1 O1N 165.47(12) . .
N12A Cu1 O1N 92.65(14) . .
N7A Cu1 O1N 84.41(14) . .
O1A Cu1 N3A 96.60(12) . 8_656
N12A Cu1 N3A 86.39(13) . 8_656
N7A Cu1 N3A 92.17(12) . 8_656
O1N Cu1 N3A 96.51(12) . 8_656
C15A O1A Cu1 127.3(3) . .
N1N O1N Cu1 106.5(3) . .
C1M O1M H3 109.5 . .
C2A N3A C4A 110.3(4) . .
C2A N3A Cu1 120.0(3) . 8_556
C4A N3A Cu1 118.2(3) . 8_556
C8A N7A C5A 104.5(3) . .
C8A N7A Cu1 120.7(3) . .
C5A N7A Cu1 133.8(3) . .
C8A N9A C4A 106.2(3) . .
C8A N9A C10A 126.8(4) . 8_556
C4A N9A C10A 127.0(3) . 8_556
C2A N1A C6A 118.9(4) . .
C6A N6A H6AA 119(5) . .
C6A N6A H1 121(3) . .
H6AA N6A H1 119(5) . .
C13A N12A C11A 116.4(4) . .
C13A N12A Cu1 123.6(3) . .
C11A N12A Cu1 119.8(3) . .
O3N N1N O2N 123.8(4) . .
O3N N1N O1N 118.0(4) . .
O2N N1N O1N 118.2(4) . .
N7A C8A N9A 113.3(4) . .
N7A C8A H8A 123.3 . .
N9A C8A H8A 123.3 . .
N3A C4A C5A 126.7(4) . .
N3A C4A N9A 126.7(4) . .
C5A C4A N9A 106.5(3) . .
N1A C2A N3A 129.5(4) . .
N1A C2A H2A 115.3 . .
N3A C2A H2A 115.3 . .
N6A C6A N1A 118.9(4) . .
N6A C6A C5A 124.4(4) . .
N1A C6A C5A 116.7(4) . .
C4A C5A N7A 109.5(4) . .
C4A C5A C6A 117.7(4) . .
N7A C5A C6A 132.9(4) . .
N9A C10A C11A 111.3(4) 8_656 .
N9A C10A H9AA 109.4 8_656 .
C11A C10A H9AA 109.4 . .
N9A C10A H9AB 109.4 8_656 .
C11A C10A H9AB 109.4 . .
H9AA C10A H9AB 108.0 . .
O1A C15A C16A 119.0(4) . .
O1A C15A C14A 122.8(4) . .
C16A C15A C14A 118.2(4) . .
C17A C16A C15A 121.4(4) . .
C17A C16A H14A 119.3 . .
C15A C16A H14A 119.3 . .
C16A C17A C18A 120.5(5) . .
C16A C17A H16A 119.8 . .
C18A C17A H16A 119.8 . .
C19A C18A C17A 118.6(5) . .
C19A C18A H17A 120.7 . .
C17A C18A H17A 120.7 . .
C18A C19A C14A 122.3(4) . .
C18A C19A H18A 118.8 . .
C14A C19A H18A 118.8 . .
C19A C14A C15A 119.1(5) . .
C19A C14A C13A 116.5(4) . .
C15A C14A C13A 124.5(4) . .
N12A C13A C14A 127.3(4) . .
N12A C13A H11A 116.4 . .
C14A C13A H11A 116.4 . .
N12A C11A C10A 111.3(3) . .
N12A C11A H10A 109.4 . .
C10A C11A H10A 109.4 . .
N12A C11A H10B 109.4 . .
C10A C11A H10B 109.4 . .
H10A C11A H10B 108.0 . .
O1M C1M H15A 109.5 . .
O1M C1M H15B 109.5 . .
H15A C1M H15B 109.5 . .
O1M C1M H15C 109.5 . .
H15A C1M H15C 109.5 . .
H15B C1M H15C 109.5 . .
H6AB OW HW1 95(2) . .

loop_
_geom_bond_atom_site_label_1
_geom_bond_atom_site_label_2
_geom_bond_distance
_geom_bond_site_symmetry_2
Cu1 O1A 1.927(3) .
Cu1 N12A 1.956(3) .
Cu1 N7A 2.006(3) .
Cu1 O1N 2.035(3) .
Cu1 N3A 2.471(3) 8_656
O1A C15A 1.330(5) .
O1N N1N 1.297(5) .
O1M C1M 1.580(9) .
O1M H3 0.8400 .
N3A C2A 1.341(6) .
N3A C4A 1.355(5) .
N3A Cu1 2.471(3) 8_556
N7A C8A 1.316(6) .
N7A C5A 1.401(5) .
N9A C8A 1.360(5) .
N9A C4A 1.378(6) .
N9A C10A 1.467(6) 8_556
N1A C2A 1.332(6) .
N1A C6A 1.364(5) .
N6A C6A 1.319(6) .
N6A H6AA 0.77(6) .
N6A H1 0.88(5) .
N12A C13A 1.296(6) .
N12A C11A 1.473(6) .
N1N O3N 1.227(5) .
N1N O2N 1.233(5) .
C8A H8A 0.9500 .
C4A C5A 1.377(6) .
C2A H2A 0.9500 .
C6A C5A 1.416(6) .
C10A N9A 1.467(6) 8_656
C10A C11A 1.534(7) .
C10A H9AA 0.9900 .
C10A H9AB 0.9900 .
C15A C16A 1.398(7) .
C15A C14A 1.413(6) .
C16A C17A 1.383(7) .
C16A H14A 0.9500 .
C17A C18A 1.401(7) .
C17A H16A 0.9500 .
C18A C19A 1.365(7) .
C18A H17A 0.9500 .
C19A C14A 1.405(7) .
C19A H18A 0.9500 .
C14A C13A 1.432(7) .
C13A H11A 0.9500 .
C11A H10A 0.9900 .
C11A H10B 0.9900 .
C1M H15A 0.9800 .
C1M H15B 0.9800 .
C1M H15C 0.9800 .
OW H6AB 0.879(19) .
OW HW1 0.85(2) .

loop_
_geom_torsion_atom_site_label_1
_geom_torsion_atom_site_label_2
_geom_torsion_atom_site_label_3
_geom_torsion_atom_site_label_4
_geom_torsion
_geom_torsion_site_symmetry_1
N12A Cu1 O1A C15A -3.1(3) .
N7A Cu1 O1A C15A 175.9(3) .
O1N Cu1 O1A C15A -121.8(5) .
N3A Cu1 O1A C15A 83.8(3) 8_656
O1A Cu1 O1N N1N 20.6(6) .
N12A Cu1 O1N N1N -98.4(3) .
N7A Cu1 O1N N1N 83.4(3) .
N3A Cu1 O1N N1N 175.0(2) 8_656
O1A Cu1 N7A C8A -135.0(4) .
N12A Cu1 N7A C8A 27(3) .
O1N Cu1 N7A C8A 57.9(4) .
N3A Cu1 N7A C8A -38.5(4) 8_656
O1A Cu1 N7A C5A 58.7(4) .
N12A Cu1 N7A C5A -140(2) .
O1N Cu1 N7A C5A -108.4(4) .
N3A Cu1 N7A C5A 155.3(4) 8_656
O1A Cu1 N12A C13A 3.4(3) .
N7A Cu1 N12A C13A -158(2) .
O1N Cu1 N12A C13A 170.7(3) .
N3A Cu1 N12A C13A -93.0(3) 8_656
O1A Cu1 N12A C11A 178.7(3) .
N7A Cu1 N12A C11A 17(2) .
O1N Cu1 N12A C11A -14.0(3) .
N3A Cu1 N12A C11A 82.3(3) 8_656
Cu1 O1N N1N O3N -166.7(3) .
Cu1 O1N N1N O2N 12.1(4) .
C5A N7A C8A N9A -1.4(5) .
Cu1 N7A C8A N9A -171.2(3) .
C4A N9A C8A N7A 0.9(6) .
C10A N9A C8A N7A 177.9(4) 8_556
C2A N3A C4A C5A 2.5(6) .
Cu1 N3A C4A C5A -140.9(4) 8_556
C2A N3A C4A N9A -176.2(4) .
Cu1 N3A C4A N9A 40.4(6) 8_556
C8A N9A C4A N3A 178.9(4) .
C10A N9A C4A N3A 1.9(8) 8_556
C8A N9A C4A C5A 0.0(5) .
C10A N9A C4A C5A -177.0(4) 8_556
C6A N1A C2A N3A -2.3(8) .
C4A N3A C2A N1A -1.1(7) .
Cu1 N3A C2A N1A 141.5(4) 8_556
C2A N1A C6A N6A -176.5(5) .
C2A N1A C6A C5A 4.2(6) .
N3A C4A C5A N7A -179.7(4) .
N9A C4A C5A N7A -0.9(5) .
N3A C4A C5A C6A -0.5(7) .
N9A C4A C5A C6A 178.3(4) .
C8A N7A C5A C4A 1.3(5) .
Cu1 N7A C5A C4A 169.2(3) .
C8A N7A C5A C6A -177.7(5) .
Cu1 N7A C5A C6A -9.9(8) .
N6A C6A C5A C4A 177.8(5) .
N1A C6A C5A C4A -3.0(6) .
N6A C6A C5A N7A -3.2(9) .
N1A C6A C5A N7A 176.0(4) .
Cu1 O1A C15A C16A -179.0(3) .
Cu1 O1A C15A C14A 1.9(6) .
O1A C15A C16A C17A -178.8(4) .
C14A C15A C16A C17A 0.3(6) .
C15A C16A C17A C18A -0.6(7) .
C16A C17A C18A C19A 0.6(7) .
C17A C18A C19A C14A -0.2(7) .
C18A C19A C14A C15A -0.1(7) .
C18A C19A C14A C13A 179.2(4) .
O1A C15A C14A C19A 179.2(4) .
C16A C15A C14A C19A 0.0(6) .
O1A C15A C14A C13A 0.0(6) .
C16A C15A C14A C13A -179.1(4) .
C11A N12A C13A C14A -178.3(4) .
Cu1 N12A C13A C14A -2.8(6) .
C19A C14A C13A N12A -178.6(4) .
C15A C14A C13A N12A 0.6(7) .
C13A N12A C11A C10A 116.4(4) .
Cu1 N12A C11A C10A -59.2(4) .
N9A C10A C11A N12A -47.7(5) 8_656
